data_8106236
loop_
_publ_author_name
'He, Haiyan'
'Li, Yuyang'
'Yang, Qiucheng'
'Li, Lei'

_publ_section_title
;
 The crystal structure of
 poly[bis(4-hydroxybenzoato-\kO)-(\m2-4,4&#x2032;-bipyridine-\k2
 N:N&#x2032;)copper(II)] hydrate, C24H20N2O7Cu
;
_journal_issue 4
_journal_name_full 'Zeitschrift f\"ur Kristallographie - New Crystal Structures'
_journal_page_first 621
_journal_page_last 623
_journal_paper_doi 10.1515/ncrs-2017-0377
_journal_volume 233
_journal_year 2018
_chemical_formula_moiety '0.5(C48 H36 Cu2 N4 O12), H2 O'
_chemical_formula_sum 'C24 H20 Cu N2 O7'
_chemical_formula_weight 511.96
_space_group_crystal_system monoclinic
_space_group_IT_number 15
_space_group_name_Hall '-C 2yc'
_space_group_name_H-M_alt 'C 1 2/c 1'
_atom_sites_solution_hydrogens geom
_atom_sites_solution_primary iterative
_atom_sites_solution_secondary difmap
_cell_angle_alpha 90.00
_cell_angle_beta 96.163(2)
_cell_angle_gamma 90.00
_cell_formula_units_Z 4
_cell_length_a 19.6241(4)
_cell_length_b 10.4639(2)
_cell_length_c 10.7024(2)
_cell_measurement_reflns_used 3090
_cell_measurement_temperature 293
_cell_measurement_theta_max 70.6350
_cell_measurement_theta_min 4.5280
_cell_volume 2184.98(7)
_computing_cell_refinement 'CrysAlisPro 1.171.39.28e (Rigaku OD, 2015)'
_computing_data_collection 'CrysAlisPro 1.171.39.28e (Rigaku OD, 2015)'
_computing_data_reduction 'CrysAlisPro 1.171.39.28e (Rigaku OD, 2015)'
_computing_molecular_graphics 'Olex2 (Dolomanov et al., 2009)'
_computing_publication_material 'Olex2 (Dolomanov et al., 2009)'
_computing_structure_refinement 'XL (Sheldrick, 2008)'
_computing_structure_solution
;
Superflip (Palatinus & Chapuis, 2007;Palatinus & van der Lee, 2008;
Palatinus et al., 2012)
;
_diffrn_ambient_temperature 293
_diffrn_detector 'CCD plate'
_diffrn_detector_area_resol_mean 16.0450
_diffrn_detector_type Eos
_diffrn_measured_fraction_theta_full 0.997
_diffrn_measured_fraction_theta_max 0.997
_diffrn_measurement_details
;
List of Runs (angles in degrees, time in seconds):

  # Type    Start    End  Width  t~exp~   \w     \q     \k     \f   Frames
--------------------------------------------------------------------------
  1  \w    -22.00  69.00   1.00    1.00    --    0.00  57.00 -90.00   91
  2  \w    -53.00   5.00   1.00    1.00    --    0.00 117.00 -38.00   58
  3  \w      1.00  98.00   1.00    1.00    --   54.00 -99.00 120.00   97
  4  \w     95.00 120.00   1.00    1.00    --   54.00 163.00 110.00   25
  5  \w     32.00 115.00   1.00    1.00    --   54.00  57.00  90.00   83
  6  \w     36.00  90.00   1.00    1.00    --   54.00  57.00-180.00   54
  7  \w     17.00  75.00   1.00    1.00    --   54.00 -57.00-150.00   58
  8  \w    100.00 132.00   1.00    1.00    --  108.00 -63.00-120.00   32
  9  \w     54.00  89.00   1.00    1.00    --  108.00 -63.00-120.00   35
 10  \w     59.00 145.00   1.00    1.00    --  108.00 -91.00 -30.00   86
 11  \w     50.00 135.00   1.00    1.00    --  108.00 -38.00 120.00   85
 12  \w     35.00 115.00   1.00    1.00    --  108.00-111.00 150.00   80
 13  \w     88.00 164.00   1.00    1.00    --  108.00  63.00  90.00   76
 14  \w     59.00 158.00   1.00    1.00    --  108.00 -12.00-120.00   99
;
_diffrn_measurement_device 'four-circle diffractometer'
_diffrn_measurement_device_type 'SuperNova, Dual, Cu at home/near, Eos'
_diffrn_measurement_method '\w scans'
_diffrn_orient_matrix_type 'CrysAlisPro convention (1999,Acta A55,543-557)'
_diffrn_orient_matrix_UB_11 -0.0113441000
_diffrn_orient_matrix_UB_12 -0.1316846000
_diffrn_orient_matrix_UB_13 0.0587205000
_diffrn_orient_matrix_UB_21 0.0773800000
_diffrn_orient_matrix_UB_22 -0.0275881000
_diffrn_orient_matrix_UB_23 0.0060367000
_diffrn_orient_matrix_UB_31 0.0107925000
_diffrn_orient_matrix_UB_32 0.0597078000
_diffrn_orient_matrix_UB_33 0.1322579000
_diffrn_radiation_monochromator mirror
_diffrn_radiation_probe x-ray
_diffrn_radiation_type CuK\a
_diffrn_radiation_wavelength 1.54184
_diffrn_reflns_av_R_equivalents 0.0135
_diffrn_reflns_av_unetI/netI 0.0146
_diffrn_reflns_limit_h_max 22
_diffrn_reflns_limit_h_min -23
_diffrn_reflns_limit_k_max 12
_diffrn_reflns_limit_k_min -12
_diffrn_reflns_limit_l_max 12
_diffrn_reflns_limit_l_min -8
_diffrn_reflns_number 3864
_diffrn_reflns_theta_full 67.06
_diffrn_reflns_theta_max 67.06
_diffrn_reflns_theta_min 4.53
_diffrn_source 'micro-focus sealed X-ray tube'
_diffrn_source_type 'SuperNova (Cu) X-ray Source'
_exptl_absorpt_coefficient_mu 1.852
_exptl_absorpt_correction_T_max 1.00000
_exptl_absorpt_correction_T_min 0.76321
_exptl_absorpt_correction_type multi-scan
_exptl_absorpt_process_details
;
CrysAlisPro 1.171.39.28e (Rigaku Oxford Diffraction, 2015)
Empirical absorption correction using spherical harmonics,
 implemented in SCALE3 ABSPACK scaling algorithm.
;
_exptl_crystal_colour 'clear light blue'
_exptl_crystal_colour_lustre clear
_exptl_crystal_colour_modifier light
_exptl_crystal_colour_primary blue
_exptl_crystal_density_diffrn 1.556
_exptl_crystal_density_method 'not measured'
_exptl_crystal_description block
_exptl_crystal_F_000 1052
_exptl_crystal_size_max 0.02
_exptl_crystal_size_mid 0.02
_exptl_crystal_size_min 0.02
_refine_diff_density_max 0.246
_refine_diff_density_min -0.411
_refine_diff_density_rms 0.057
_refine_ls_extinction_coef 0.0046(2)
_refine_ls_extinction_expression Fc^*^=kFc[1+0.001xFc^2^\l^3^/sin(2\q)]^-1/4^
_refine_ls_extinction_method SHELXL
_refine_ls_goodness_of_fit_ref 1.100
_refine_ls_hydrogen_treatment mixed
_refine_ls_matrix_type full
_refine_ls_number_parameters 178
_refine_ls_number_reflns 1956
_refine_ls_number_restraints 0
_refine_ls_restrained_S_all 1.100
_refine_ls_R_factor_all 0.0322
_refine_ls_R_factor_gt 0.0312
_refine_ls_shift/su_max 0.000
_refine_ls_shift/su_mean 0.000
_refine_ls_structure_factor_coef Fsqd
_refine_ls_weighting_details 'calc w=1/[\s^2^(Fo^2^)+(0.0461P)^2^+2.2428P] where P=(Fo^2^+2Fc^2^)/3'
_refine_ls_weighting_scheme calc
_refine_ls_wR_factor_gt 0.0854
_refine_ls_wR_factor_ref 0.0863
_reflns_number_gt 1878
_reflns_number_total 1956
_reflns_threshold_expression >2sigma(I)
_cod_data_source_file suppl_ncrs-2017-0377_suppl.cif
_cod_data_source_block compound1
_cod_original_cell_volume 2184.99(8)
_cod_database_code 8106236
_chemical_oxdiff_formula 'C H N O Cu'
_reflns_odcompleteness_completeness 99.66
_reflns_odcompleteness_iscentric 1
_reflns_odcompleteness_theta 66.97
_olex2_refinement_description
;
1. Fixed Uiso
 At 1.2 times of:
  All C(H) groups
 At 1.5 times of:
  All O(H) groups
2.a Aromatic/amide H refined with riding coordinates:
 C2(H2A), C3(H3), C9(H9), C12(H12)
2.b Idealised tetrahedral OH refined as rotating group:
 O2(H2)
;
_olex2_submission_special_instructions 'No special instructions were received'
_oxdiff_exptl_absorpt_empirical_details
;
Empirical correction (ABSPACK) includes:
- Absorption correction using spherical harmonics
- Frame scaling
;
_oxdiff_exptl_absorpt_empirical_full_max 1.204
_oxdiff_exptl_absorpt_empirical_full_min '0.792 '

loop_
_space_group_symop_id
_space_group_symop_operation_xyz
1 'x, y, z'
2 '-x, y, -z+1/2'
3 'x+1/2, y+1/2, z'
4 '-x+1/2, y+1/2, -z+1/2'
5 '-x, -y, -z'
6 'x, -y, z-1/2'
7 '-x+1/2, -y+1/2, -z'
8 'x+1/2, -y+1/2, z-1/2'

loop_
_atom_site_label
_atom_site_type_symbol
_atom_site_fract_x
_atom_site_fract_y
_atom_site_fract_z
_atom_site_U_iso_or_equiv
_atom_site_adp_type
_atom_site_occupancy
_atom_site_calc_flag
_atom_site_disorder_assembly
_atom_site_disorder_group
_atom_site_site_symmetry_order
_atom_site_refinement_flags_posn
_atom_site_refinement_flags_adp
_atom_site_refinement_flags_occupancy
Cu1 Cu 0.5000 0.5000 0.5000 0.03017(18) Uani 1 d . . 2 S T P
O2 O 0.30968(8) 1.15535(14) 0.22648(13) 0.0427(4) Uani 1 d . . 1 . . .
H2 H 0.3394 1.1936 0.1930 0.064 Uiso 1 calc . . 1 GR . .
O3 O 0.5000 0.4435(2) 0.2500 0.0414(5) Uani 1 d . . 2 S T P
N4 N 0.59190(7) 0.58428(13) 0.49356(14) 0.0263(3) Uani 1 d . . 1 . . .
O5 O 0.39786(8) 0.70289(14) 0.60831(13) 0.0423(4) Uani 1 d . . 1 . . .
C1 C 0.71671(8) 0.71533(16) 0.49822(15) 0.0223(4) Uani 1 d . . 1 . . .
C2 C 0.70489(9) 0.6261(2) 0.58835(17) 0.0341(4) Uani 1 d . . 1 . . .
H2A H 0.7391 0.6081 0.6530 0.041 Uiso 1 calc . . 1 R . .
C3 C 0.32181(9) 0.87987(18) 0.43113(16) 0.0295(4) Uani 1 d . . 1 . . .
H3 H 0.2930 0.8328 0.4773 0.035 Uiso 1 calc . . 1 R . .
C9 C 0.64321(9) 0.56342(19) 0.58369(18) 0.0339(4) Uani 1 d . . 1 . . .
H9 H 0.6369 0.5039 0.6460 0.041 Uiso 1 calc . . 1 R . .
C11 C 0.39060(9) 0.84563(17) 0.43351(16) 0.0285(4) Uani 1 d . . 1 . . .
C12 C 0.66392(9) 0.73433(19) 0.40271(19) 0.0346(4) Uani 1 d . . 1 . . .
H12 H 0.6695 0.7916 0.3381 0.041 Uiso 1 calc . . 1 R . .
C4 C 0.41740(9) 0.72956(17) 0.50370(17) 0.0288(4) Uani 1 d . . 1 . . .
C5 C 0.33841(10) 1.05656(18) 0.29441(16) 0.0315(4) Uani 1 d . . 1 . . .
C6 C 0.29609(10) 0.98290(18) 0.36094(17) 0.0306(4) Uani 1 d . . 1 . . .
C7 C 0.60315(9) 0.6680(2) 0.40386(19) 0.0354(4) Uani 1 d . . 1 . . .
C8 C 0.43265(10) 0.91884(19) 0.3656(2) 0.0377(5) Uani 1 d . . 1 . . .
C10 C 0.40751(12) 1.0248(2) 0.2980(2) 0.0403(5) Uani 1 d . . 1 . . .
O1 O 0.45896(6) 0.66280(12) 0.44833(13) 0.0348(3) Uani 1 d . . 1 . . .
H10 H 0.4349(14) 1.071(3) 0.253(2) 0.050(7) Uiso 1 d . . 1 . . .
H6 H 0.2517(16) 1.004(2) 0.358(2) 0.045(7) Uiso 1 d . . 1 . . .
H7 H 0.5689(13) 0.681(3) 0.340(2) 0.048(7) Uiso 1 d . . 1 . . .
H8 H 0.4788(13) 0.897(2) 0.370(2) 0.046(6) Uiso 1 d . . 1 . . .
H3A H 0.4685(12) 0.394(3) 0.220(2) 0.048(7) Uiso 1 d . . 1 . . .

loop_
_atom_site_aniso_label
_atom_site_aniso_U_11
_atom_site_aniso_U_22
_atom_site_aniso_U_33
_atom_site_aniso_U_23
_atom_site_aniso_U_13
_atom_site_aniso_U_12
Cu1 0.0129(2) 0.0200(2) 0.0577(3) 0.00651(15) 0.00403(16) -0.00258(12)
O2 0.0504(9) 0.0365(8) 0.0412(7) 0.0096(6) 0.0049(6) 0.0129(7)
O3 0.0350(11) 0.0370(11) 0.0516(12) 0.000 0.0023(9) 0.000
N4 0.0162(7) 0.0233(7) 0.0393(8) 0.0014(6) 0.0023(6) -0.0032(6)
O5 0.0553(9) 0.0338(7) 0.0380(7) 0.0059(6) 0.0054(6) 0.0088(7)
C1 0.0163(8) 0.0222(8) 0.0288(8) -0.0027(6) 0.0040(6) -0.0025(6)
C2 0.0233(9) 0.0433(11) 0.0339(9) 0.0099(8) -0.0055(7) -0.0102(8)
C3 0.0286(9) 0.0297(9) 0.0307(8) -0.0012(7) 0.0051(7) 0.0004(7)
C9 0.0272(9) 0.0377(10) 0.0361(9) 0.0107(8) 0.0001(7) -0.0118(8)
C11 0.0266(9) 0.0244(9) 0.0340(9) -0.0017(7) 0.0011(7) 0.0016(7)
C12 0.0214(8) 0.0375(10) 0.0436(10) 0.0158(8) -0.0022(7) -0.0066(8)
C4 0.0223(8) 0.0228(9) 0.0402(10) -0.0013(7) -0.0021(7) -0.0025(7)
C5 0.0393(10) 0.0252(9) 0.0292(8) -0.0032(7) 0.0005(7) 0.0065(8)
C6 0.0284(10) 0.0333(10) 0.0301(9) -0.0041(7) 0.0029(7) 0.0084(8)
C7 0.0191(8) 0.0395(11) 0.0457(10) 0.0130(9) -0.0060(8) -0.0061(8)
C8 0.0264(10) 0.0331(10) 0.0539(12) 0.0071(9) 0.0061(8) 0.0031(8)
C10 0.0354(11) 0.0342(10) 0.0526(12) 0.0123(9) 0.0104(9) -0.0012(9)
O1 0.0223(6) 0.0255(6) 0.0574(8) 0.0069(6) 0.0086(5) 0.0026(5)

loop_
_atom_type_symbol
_atom_type_description
_atom_type_scat_dispersion_real
_atom_type_scat_dispersion_imag
_atom_type_scat_source
C C 0.0181 0.0091 'International Tables Vol C Tables 4.2.6.8 and 6.1.1.4'
H H 0.0000 0.0000 'International Tables Vol C Tables 4.2.6.8 and 6.1.1.4'
Cu Cu -1.9646 0.5888 'International Tables Vol C Tables 4.2.6.8 and 6.1.1.4'
N N 0.0311 0.0180 'International Tables Vol C Tables 4.2.6.8 and 6.1.1.4'
O O 0.0492 0.0322 'International Tables Vol C Tables 4.2.6.8 and 6.1.1.4'

loop_
_geom_angle_atom_site_label_1
_geom_angle_atom_site_label_2
_geom_angle_atom_site_label_3
_geom_angle
_geom_angle_site_symmetry_1
_geom_angle_site_symmetry_3
N4 Cu1 N4 180.0 5_666 .
O1 Cu1 N4 92.77(5) . 5_666
O1 Cu1 N4 87.23(5) . .
O1 Cu1 N4 87.23(5) 5_666 5_666
O1 Cu1 N4 92.77(5) 5_666 .
O1 Cu1 O1 180.00(7) 5_666 .
C5 O2 H2 109.5 . .
C9 N4 Cu1 120.79(12) . .
C7 N4 Cu1 121.96(12) . .
C7 N4 C9 117.15(15) . .
C2 C1 C1 121.59(18) . 7_666
C2 C1 C12 116.30(15) . .
C12 C1 C1 122.09(19) . 7_666
C1 C2 H2A 119.6 . .
C9 C2 C1 120.76(16) . .
C9 C2 H2A 119.6 . .
C11 C3 H3 119.7 . .
C6 C3 H3 119.7 . .
C6 C3 C11 120.53(18) . .
N4 C9 C2 122.80(17) . .
N4 C9 H9 118.6 . .
C2 C9 H9 118.6 . .
C3 C11 C4 120.40(16) . .
C8 C11 C3 118.54(17) . .
C8 C11 C4 121.01(16) . .
C1 C12 H12 120.1 . .
C7 C12 C1 119.86(17) . .
C7 C12 H12 120.1 . .
O5 C4 C11 120.35(16) . .
O5 C4 O1 124.66(17) . .
O1 C4 C11 114.98(16) . .
O2 C5 C6 117.63(17) . .
O2 C5 C10 123.10(18) . .
C6 C5 C10 119.25(18) . .
C3 C6 C5 120.73(18) . .
C3 C6 H6 120.5(16) . .
C5 C6 H6 118.8(16) . .
N4 C7 C12 123.08(17) . .
N4 C7 H7 118.0(16) . .
C12 C7 H7 118.9(16) . .
C11 C8 H8 117.6(16) . .
C10 C8 C11 121.11(19) . .
C10 C8 H8 121.2(16) . .
C5 C10 H10 119.5(17) . .
C8 C10 C5 119.8(2) . .
C8 C10 H10 120.6(17) . .
C4 O1 Cu1 128.24(12) . .

loop_
_geom_bond_atom_site_label_1
_geom_bond_atom_site_label_2
_geom_bond_distance
_geom_bond_site_symmetry_2
Cu1 N4 2.0153(13) 5_666
Cu1 N4 2.0153(13) .
Cu1 O1 1.9394(12) 5_666
Cu1 O1 1.9394(12) .
O2 H2 0.8200 .
O2 C5 1.352(2) .
O3 H3A 0.85(2) .
N4 C9 1.336(2) .
N4 C7 1.335(2) .
O5 C4 1.253(2) .
C1 C1 1.491(3) 7_666
C1 C2 1.380(3) .
C1 C12 1.389(2) .
C2 H2A 0.9300 .
C2 C9 1.373(3) .
C3 H3 0.9300 .
C3 C11 1.394(3) .
C3 C6 1.378(3) .
C9 H9 0.9300 .
C11 C4 1.494(2) .
C11 C8 1.387(3) .
C12 H12 0.9300 .
C12 C7 1.381(3) .
C4 O1 1.268(2) .
C5 C6 1.385(3) .
C5 C10 1.393(3) .
C6 H6 0.90(3) .
C7 H7 0.92(3) .
C8 C10 1.385(3) .
C8 H8 0.93(3) .
C10 H10 0.90(3) .
